data_4324837
loop_
_publ_author_name
'Victoria N. Tsupreva'
'Alexey A. Titov'
'Oleg A. Filippov'
'Alexey N. Bilyachenko'
'Alexander F. Smol'yakov'
'Fedor M. Dolgushin'
'Denis V. Agapkin'
'Ivan A. Godovikov'
'Lina M. Epstein'
'Elena S. Shubina'

_publ_section_title
;
 Peculiarities of the Complexation of Copper and Silver Adducts of a
 3,5-Bis(trifluoromethyl)pyrazolate Ligand with Organoiron Compounds
;
_journal_name_full 'Inorganic Chemistry'
_journal_page_first 3325
_journal_page_last 3331
_journal_paper_doi 10.1021/ic102132v
_journal_volume 50
_journal_year 2011
_chemical_formula_moiety 'C15 H3 Ag3 F18 N6, C10 H10 Fe'
_chemical_formula_sum 'C25 H13 Ag3 F18 Fe N6'
_chemical_formula_weight 1118.87
_chemical_name_systematic
; 
 ? 
;
_space_group_IT_number 2
_symmetry_cell_setting triclinic
_symmetry_space_group_name_Hall '-P 1'
_symmetry_space_group_name_H-M 'P -1'
_atom_sites_solution_hydrogens geom
_atom_sites_solution_primary direct
_atom_sites_solution_secondary difmap
_audit_creation_method SHELXL-97
_cell_angle_alpha 82.387(4)
_cell_angle_beta 87.865(4)
_cell_angle_gamma 69.191(3)
_cell_formula_units_Z 2
_cell_length_a 9.4381(18)
_cell_length_b 13.442(3)
_cell_length_c 13.579(3)
_cell_measurement_reflns_used 921
_cell_measurement_temperature 100(2)
_cell_measurement_theta_max 28
_cell_measurement_theta_min 3
_cell_volume 1596.1(6)
_computing_cell_refinement 'Bruker SAINT'
_computing_data_collection 'Bruker APEX II'
_computing_data_reduction 'Bruker SAINT'
_computing_molecular_graphics 'Bruker SHELXTL'
_computing_publication_material 'Bruker SHELXTL'
_computing_structure_refinement 'SHELXL-97 (Sheldrick, 1997)'
_computing_structure_solution 'SHELXS-97 (Sheldrick, 1997)'
_diffrn_ambient_temperature 100(2)
_diffrn_measured_fraction_theta_full 0.996
_diffrn_measured_fraction_theta_max 0.996
_diffrn_measurement_device_type 'Bruker APEX II CCD area detector''
_diffrn_measurement_method 'omega scans'
_diffrn_radiation_monochromator graphite
_diffrn_radiation_source 'fine-focus sealed tube'
_diffrn_radiation_type MoK\a
_diffrn_radiation_wavelength 0.71073
_diffrn_reflns_av_R_equivalents 0.0000
_diffrn_reflns_av_sigmaI/netI 0.0701
_diffrn_reflns_limit_h_max 12
_diffrn_reflns_limit_h_min -12
_diffrn_reflns_limit_k_max 17
_diffrn_reflns_limit_k_min -17
_diffrn_reflns_limit_l_max 17
_diffrn_reflns_limit_l_min 0
_diffrn_reflns_number 8762
_diffrn_reflns_theta_full 28.00
_diffrn_reflns_theta_max 28.00
_diffrn_reflns_theta_min 1.63
_exptl_absorpt_coefficient_mu 2.395
_exptl_absorpt_correction_T_max 0.839
_exptl_absorpt_correction_T_min 0.791
_exptl_absorpt_correction_type multi-scan
_exptl_absorpt_process_details SADABS
_exptl_crystal_colour yellow
_exptl_crystal_density_diffrn 2.328
_exptl_crystal_description Plate
_exptl_crystal_F_000 1068
_exptl_crystal_size_max 0.314
_exptl_crystal_size_mid 0.08
_exptl_crystal_size_min 0.062
_refine_diff_density_max 1.703
_refine_diff_density_min -0.993
_refine_diff_density_rms 0.159
_refine_ls_extinction_method none
_refine_ls_goodness_of_fit_ref 1.056
_refine_ls_hydrogen_treatment constr
_refine_ls_matrix_type full
_refine_ls_number_parameters 506
_refine_ls_number_reflns 8764
_refine_ls_number_restraints 0
_refine_ls_restrained_S_all 1.056
_refine_ls_R_factor_all 0.0700
_refine_ls_R_factor_gt 0.0486
_refine_ls_shift/su_max 0.001
_refine_ls_shift/su_mean 0.000
_refine_ls_structure_factor_coef Fsqd
_refine_ls_weighting_details 'calc w=1/[\s^2^(Fo^2^)+(0.0403P)^2^+2.4275P] where P=(Fo^2^+2Fc^2^)/3'
_refine_ls_weighting_scheme calc
_refine_ls_wR_factor_gt 0.0985
_refine_ls_wR_factor_ref 0.1052
_reflns_number_gt 6696
_reflns_number_total 8764
_reflns_threshold_expression I>2\s(I)
_cod_data_source_file ic102132v_si_001_2.cif
_cod_data_source_block twin5
_cod_original_cell_volume 1596.2(5)
_cod_database_code 4324837

loop_
_symmetry_equiv_pos_as_xyz
'x, y, z'
'-x, -y, -z'

loop_
_atom_site_label
_atom_site_type_symbol
_atom_site_fract_x
_atom_site_fract_y
_atom_site_fract_z
_atom_site_U_iso_or_equiv
_atom_site_adp_type
_atom_site_occupancy
_atom_site_symmetry_multiplicity
_atom_site_calc_flag
_atom_site_refinement_flags
_atom_site_disorder_assembly
_atom_site_disorder_group
Ag2 Ag 0.27778(5) 0.61813(4) 0.19024(3) 0.01946(11) Uani 1 1 d . . .
Ag3 Ag 0.23525(5) 0.79380(3) 0.36227(3) 0.01902(11) Uani 1 1 d . . .
Ag1 Ag 0.23392(5) 0.88000(4) 0.11264(3) 0.02014(11) Uani 1 1 d . . .
F1 F 0.3221(18) 0.4713(8) -0.1152(8) 0.073(4) Uani 0.60 1 d P A 1
F2 F 0.1386(14) 0.5071(10) -0.0158(12) 0.075(5) Uani 0.60 1 d P A 1
F3 F 0.3641(17) 0.4509(10) 0.0372(8) 0.053(4) Uani 0.60 1 d P A 1
F1' F 0.390(2) 0.4407(15) -0.015(2) 0.093(10) Uani 0.40 1 d P A 2
F2' F 0.204(3) 0.4964(15) -0.1137(13) 0.083(7) Uani 0.40 1 d P A 2
F3' F 0.171(2) 0.4952(14) 0.0392(11) 0.052(5) Uani 0.40 1 d P A 2
F4 F 0.3999(6) 0.8933(4) -0.1568(5) 0.0800(18) Uani 1 1 d . . .
F5 F 0.2109(7) 0.9002(4) -0.2416(3) 0.0674(15) Uani 1 1 d . . .
F6 F 0.1754(6) 0.9743(3) -0.1108(3) 0.0629(15) Uani 1 1 d . . .
F7 F 0.3708(5) 0.2806(3) 0.3954(3) 0.0465(12) Uani 1 1 d . . .
F8 F 0.4374(5) 0.3613(3) 0.2655(3) 0.0435(10) Uani 1 1 d . . .
F9 F 0.2063(5) 0.3818(3) 0.2874(3) 0.0443(11) Uani 1 1 d . . .
F10 F 0.2959(5) 0.5623(3) 0.6713(2) 0.0448(12) Uani 1 1 d . . .
F11 F 0.2926(6) 0.7086(3) 0.5870(3) 0.0506(12) Uani 1 1 d . . .
F12 F 0.0911(5) 0.6724(4) 0.6052(3) 0.0616(14) Uani 1 1 d . . .
F13 F 0.2463(7) 0.9337(3) 0.5152(3) 0.0725(18) Uani 1 1 d . . .
F14 F 0.2918(7) 1.0797(5) 0.4978(3) 0.0744(17) Uani 1 1 d . . .
F15 F 0.0713(6) 1.0846(5) 0.5095(3) 0.0745(17) Uani 1 1 d . . .
F16 F 0.1601(8) 1.2523(3) 0.1035(4) 0.0814(19) Uani 1 1 d . . .
F17 F 0.0800(5) 1.1434(4) 0.0428(3) 0.0524(12) Uani 1 1 d . . .
F18 F 0.3142(5) 1.1086(4) 0.0547(3) 0.0543(13) Uani 1 1 d . . .
N1 N 0.2619(5) 0.7741(4) 0.0070(3) 0.0187(10) Uani 1 1 d . . .
N2 N 0.2659(5) 0.6726(4) 0.0380(3) 0.0176(10) Uani 1 1 d . . .
N3 N 0.3031(5) 0.5599(4) 0.3419(3) 0.0195(10) Uani 1 1 d . . .
N4 N 0.2794(5) 0.6290(4) 0.4101(3) 0.0197(10) Uani 1 1 d . . .
N5 N 0.1954(5) 0.9576(4) 0.3139(3) 0.0174(10) Uani 1 1 d . . .
N6 N 0.1899(5) 0.9913(4) 0.2144(3) 0.0193(10) Uani 1 1 d . . .
C3 C 0.2651(7) 0.6263(5) -0.0427(4) 0.0231(13) Uani 1 1 d . A .
C2 C 0.2639(7) 0.6956(5) -0.1280(4) 0.0232(13) Uani 1 1 d . . .
H2A H 0.2644 0.6828 -0.1952 0.028 Uiso 1 1 calc R . .
C1 C 0.2617(7) 0.7859(5) -0.0928(4) 0.0188(12) Uani 1 1 d . . .
C11 C 0.2663(9) 0.5146(5) -0.0352(5) 0.0298(15) Uani 1 1 d . . .
C10 C 0.2625(8) 0.8879(6) -0.1496(5) 0.0326(16) Uani 1 1 d . . .
C6 C 0.2727(7) 0.5757(5) 0.4992(4) 0.0224(13) Uani 1 1 d . . .
C5 C 0.2932(7) 0.4685(5) 0.4907(5) 0.0241(13) Uani 1 1 d . . .
H7A H 0.2945 0.4124 0.5416 0.029 Uiso 1 1 calc R . .
C4 C 0.3108(6) 0.4652(5) 0.3906(4) 0.0189(12) Uani 1 1 d . . .
C13 C 0.2347(8) 0.6301(6) 0.5900(5) 0.0330(16) Uani 1 1 d . . .
C12 C 0.3320(7) 0.3724(5) 0.3351(4) 0.0244(13) Uani 1 1 d . . .
C7 C 0.1949(7) 1.0404(5) 0.3600(4) 0.0213(13) Uani 1 1 d . . .
C8 C 0.1899(7) 1.1280(5) 0.2938(5) 0.0255(14) Uani 1 1 d . . .
H12A H 0.1895 1.1959 0.3067 0.031 Uiso 1 1 calc R . .
C9 C 0.1857(6) 1.0918(5) 0.2023(4) 0.0205(12) Uani 1 1 d . . .
C14 C 0.2054(8) 1.0308(5) 0.4703(5) 0.0306(15) Uani 1 1 d . . .
C15 C 0.1870(8) 1.1492(5) 0.1009(5) 0.0311(15) Uani 1 1 d . . .
Fe1 Fe 0.74684(9) 0.75792(7) 0.25760(6) 0.01789(18) Uani 1 1 d . . .
C16 C 0.5688(6) 0.8714(5) 0.1785(4) 0.0231(13) Uani 1 1 d . . .
H16A H 0.5762 0.9244 0.1214 0.028 Uiso 1 1 calc R . .
C17 C 0.5667(7) 0.7668(5) 0.1720(5) 0.0253(13) Uani 1 1 d . . .
H17A H 0.5731 0.7335 0.1096 0.030 Uiso 1 1 calc R . .
C18 C 0.5571(7) 0.7171(5) 0.2706(5) 0.0248(13) Uani 1 1 d . . .
H18A H 0.5545 0.6434 0.2895 0.030 Uiso 1 1 calc R . .
C19 C 0.5513(6) 0.7921(5) 0.3367(5) 0.0237(13) Uani 1 1 d . . .
H19A H 0.5439 0.7802 0.4107 0.028 Uiso 1 1 calc R . .
C20 C 0.5579(6) 0.8868(5) 0.2795(5) 0.0248(13) Uani 1 1 d . . .
H20A H 0.5566 0.9528 0.3065 0.030 Uiso 1 1 calc R . .
C21 C 0.9407(6) 0.7717(5) 0.1948(5) 0.0245(13) Uani 1 1 d . . .
H21A H 0.9465 0.8215 0.1344 0.029 Uiso 1 1 calc R . .
C22 C 0.9425(6) 0.6656(5) 0.1962(5) 0.0279(14) Uani 1 1 d . . .
H22A H 0.9495 0.6274 0.1368 0.034 Uiso 1 1 calc R . .
C23 C 0.9306(7) 0.6234(5) 0.2966(5) 0.0302(15) Uani 1 1 d . . .
H23A H 0.9287 0.5502 0.3202 0.036 Uiso 1 1 calc R . .
C24 C 0.9222(7) 0.7039(5) 0.3578(5) 0.0284(15) Uani 1 1 d . . .
H24A H 0.9129 0.6971 0.4318 0.034 Uiso 1 1 calc R . .
C25 C 0.9269(6) 0.7952(5) 0.2954(5) 0.0266(14) Uani 1 1 d . . .
H25A H 0.9216 0.8645 0.3175 0.032 Uiso 1 1 calc R . .

loop_
_atom_site_aniso_label
_atom_site_aniso_U_11
_atom_site_aniso_U_22
_atom_site_aniso_U_33
_atom_site_aniso_U_23
_atom_site_aniso_U_13
_atom_site_aniso_U_12
Ag2 0.0241(2) 0.0216(2) 0.0144(2) -0.00442(17) 0.00171(17) -0.00969(19)
Ag3 0.0218(2) 0.0177(2) 0.0193(2) -0.00388(17) 0.00116(17) -0.00854(18)
Ag1 0.0250(2) 0.0202(2) 0.0184(2) -0.00794(17) 0.00120(18) -0.00999(19)
F1 0.153(12) 0.034(5) 0.035(5) -0.025(4) 0.018(8) -0.030(8)
F2 0.047(6) 0.043(6) 0.147(15) -0.021(10) -0.010(9) -0.028(5)
F3 0.083(10) 0.023(6) 0.052(6) 0.003(4) -0.027(6) -0.017(6)
F1' 0.023(7) 0.023(7) 0.24(3) -0.038(17) -0.011(15) -0.010(6)
F2' 0.19(2) 0.065(12) 0.038(9) 0.009(8) -0.032(14) -0.096(15)
F3' 0.083(15) 0.029(7) 0.057(10) -0.024(8) 0.045(9) -0.033(9)
F4 0.065(4) 0.069(4) 0.112(5) 0.040(3) -0.010(3) -0.047(3)
F5 0.124(5) 0.055(3) 0.031(3) 0.008(2) -0.016(3) -0.045(3)
F6 0.106(4) 0.028(2) 0.047(3) 0.000(2) 0.018(3) -0.018(3)
F7 0.088(3) 0.022(2) 0.029(2) -0.0021(17) -0.007(2) -0.018(2)
F8 0.056(3) 0.044(2) 0.042(2) -0.025(2) 0.022(2) -0.026(2)
F9 0.043(3) 0.038(2) 0.057(3) -0.026(2) -0.013(2) -0.013(2)
F10 0.089(3) 0.028(2) 0.0103(18) -0.0002(15) -0.0073(19) -0.013(2)
F11 0.105(4) 0.039(2) 0.026(2) -0.0144(18) 0.011(2) -0.046(3)
F12 0.038(3) 0.090(4) 0.048(3) -0.044(3) 0.010(2) -0.001(3)
F13 0.158(5) 0.033(3) 0.019(2) -0.0019(18) -0.012(3) -0.025(3)
F14 0.112(5) 0.120(5) 0.033(3) -0.013(3) -0.011(3) -0.090(4)
F15 0.079(4) 0.099(4) 0.037(3) -0.031(3) 0.026(3) -0.016(3)
F16 0.178(6) 0.025(2) 0.045(3) 0.002(2) 0.009(3) -0.044(3)
F17 0.045(3) 0.076(3) 0.036(2) 0.007(2) -0.009(2) -0.025(2)
F18 0.034(2) 0.077(3) 0.034(2) 0.017(2) 0.0070(19) -0.007(2)
N1 0.019(3) 0.020(3) 0.020(2) -0.003(2) -0.001(2) -0.010(2)
N2 0.022(3) 0.020(2) 0.014(2) -0.0080(19) 0.0028(19) -0.008(2)
N3 0.025(3) 0.021(3) 0.016(2) -0.0057(19) 0.003(2) -0.011(2)
N4 0.016(2) 0.024(3) 0.019(2) 0.000(2) 0.0002(19) -0.008(2)
N5 0.020(3) 0.020(3) 0.012(2) -0.0064(19) 0.0037(19) -0.006(2)
N6 0.018(2) 0.019(3) 0.020(2) -0.003(2) -0.002(2) -0.004(2)
C3 0.030(3) 0.029(3) 0.016(3) -0.011(2) 0.007(2) -0.016(3)
C2 0.030(3) 0.028(3) 0.012(3) -0.008(2) -0.003(2) -0.008(3)
C1 0.023(3) 0.020(3) 0.014(3) -0.003(2) -0.002(2) -0.007(3)
C11 0.045(4) 0.027(4) 0.021(3) -0.012(3) 0.002(3) -0.015(3)
C10 0.042(4) 0.034(4) 0.025(3) -0.002(3) 0.005(3) -0.018(3)
C6 0.021(3) 0.020(3) 0.025(3) -0.002(2) 0.001(2) -0.005(3)
C5 0.028(3) 0.018(3) 0.027(3) 0.000(2) -0.006(3) -0.009(3)
C4 0.021(3) 0.017(3) 0.020(3) -0.001(2) 0.001(2) -0.009(2)
C13 0.037(4) 0.034(4) 0.025(3) 0.004(3) -0.008(3) -0.010(3)
C12 0.032(4) 0.021(3) 0.023(3) -0.004(3) -0.001(3) -0.011(3)
C7 0.022(3) 0.025(3) 0.016(3) -0.011(2) 0.001(2) -0.006(3)
C8 0.029(3) 0.019(3) 0.033(4) -0.010(3) 0.006(3) -0.012(3)
C9 0.019(3) 0.019(3) 0.025(3) -0.006(2) 0.005(2) -0.007(2)
C14 0.049(4) 0.028(4) 0.021(3) -0.014(3) 0.012(3) -0.020(3)
C15 0.048(4) 0.029(4) 0.019(3) -0.007(3) 0.001(3) -0.016(3)
Fe1 0.0141(4) 0.0206(4) 0.0198(4) -0.0038(3) 0.0005(3) -0.0066(3)
C16 0.015(3) 0.026(3) 0.025(3) -0.001(3) -0.003(2) -0.005(3)
C17 0.021(3) 0.029(3) 0.027(3) -0.006(3) -0.004(3) -0.009(3)
C18 0.017(3) 0.024(3) 0.036(4) -0.007(3) 0.003(3) -0.010(3)
C19 0.013(3) 0.029(3) 0.028(3) -0.003(3) 0.003(2) -0.006(3)
C20 0.017(3) 0.023(3) 0.033(4) -0.008(3) 0.005(3) -0.004(3)
C21 0.015(3) 0.033(4) 0.028(3) -0.004(3) 0.004(2) -0.012(3)
C22 0.011(3) 0.032(4) 0.041(4) -0.014(3) 0.002(3) -0.005(3)
C23 0.018(3) 0.025(3) 0.046(4) 0.008(3) 0.001(3) -0.010(3)
C24 0.015(3) 0.045(4) 0.022(3) 0.003(3) -0.003(2) -0.009(3)
C25 0.013(3) 0.033(4) 0.032(3) -0.007(3) -0.004(3) -0.006(3)

loop_
_atom_type_symbol
_atom_type_description
_atom_type_scat_dispersion_real
_atom_type_scat_dispersion_imag
_atom_type_scat_source
C C 0.0033 0.0016 'International Tables Vol C Tables 4.2.6.8 and 6.1.1.4'
H H 0.0000 0.0000 'International Tables Vol C Tables 4.2.6.8 and 6.1.1.4'
N N 0.0061 0.0033 'International Tables Vol C Tables 4.2.6.8 and 6.1.1.4'
F F 0.0171 0.0103 'International Tables Vol C Tables 4.2.6.8 and 6.1.1.4'
Fe Fe 0.3463 0.8444 'International Tables Vol C Tables 4.2.6.8 and 6.1.1.4'
Ag Ag -0.8971 1.1015 'International Tables Vol C Tables 4.2.6.8 and 6.1.1.4'

loop_
_geom_angle_atom_site_label_1
_geom_angle_atom_site_label_2
_geom_angle_atom_site_label_3
_geom_angle
N2 Ag2 N3 176.73(19)
N5 Ag3 N4 178.96(18)
N6 Ag1 N1 175.87(18)
C1 N1 N2 107.0(4)
C1 N1 Ag1 133.7(4)
N2 N1 Ag1 119.0(3)
C3 N2 N1 107.4(5)
C3 N2 Ag2 133.1(4)
N1 N2 Ag2 119.4(3)
C4 N3 N4 107.3(5)
C4 N3 Ag2 131.4(4)
N4 N3 Ag2 120.0(4)
C6 N4 N3 107.9(5)
C6 N4 Ag3 132.0(4)
N3 N4 Ag3 119.6(4)
C7 N5 N6 106.6(5)
C7 N5 Ag3 133.7(4)
N6 N5 Ag3 118.8(3)
C9 N6 N5 107.9(4)
C9 N6 Ag1 130.6(4)
N5 N6 Ag1 120.0(3)
N2 C3 C2 110.7(5)
N2 C3 C11 121.4(5)
C2 C3 C11 127.9(5)
C1 C2 C3 103.5(5)
C1 C2 H2A 128.2
C3 C2 H2A 128.2
N1 C1 C2 111.3(5)
N1 C1 C10 120.1(5)
C2 C1 C10 128.5(5)
F1' C11 F2 124.4(12)
F1' C11 F1 70.3(13)
F2 C11 F1 110.8(10)
F1' C11 F2' 109.5(14)
F2 C11 F2' 67.9(11)
F1 C11 F2' 46.8(9)
F1' C11 F3 33.4(13)
F2 C11 F3 107.4(10)
F1 C11 F3 103.3(9)
F2' C11 F3 134.2(11)
F1' C11 F3' 103.7(15)
F2 C11 F3' 34.4(8)
F1 C11 F3' 134.3(10)
F2' C11 F3' 100.4(12)
F3 C11 F3' 76.8(10)
F1' C11 C3 117.2(10)
F2 C11 C3 113.5(8)
F1 C11 C3 111.0(7)
F2' C11 C3 113.0(9)
F3 C11 C3 110.2(7)
F3' C11 C3 111.5(8)
F4 C10 F6 106.6(6)
F4 C10 F5 106.8(6)
F6 C10 F5 105.4(6)
F4 C10 C1 112.6(6)
F6 C10 C1 113.5(5)
F5 C10 C1 111.4(6)
N4 C6 C5 110.4(5)
N4 C6 C13 121.9(5)
C5 C6 C13 127.5(6)
C4 C5 C6 102.4(5)
C4 C5 H7A 128.8
C6 C5 H7A 128.8
N3 C4 C5 112.0(5)
N3 C4 C12 120.2(5)
C5 C4 C12 127.8(5)
F12 C13 F10 107.2(6)
F12 C13 F11 107.2(6)
F10 C13 F11 105.1(5)
F12 C13 C6 114.0(6)
F10 C13 C6 111.4(5)
F11 C13 C6 111.4(6)
F7 C12 F8 107.3(5)
F7 C12 F9 106.8(5)
F8 C12 F9 105.3(5)
F7 C12 C4 111.6(5)
F8 C12 C4 113.2(5)
F9 C12 C4 112.2(5)
N5 C7 C8 112.0(5)
N5 C7 C14 121.4(5)
C8 C7 C14 126.5(5)
C7 C8 C9 102.2(5)
C7 C8 H12A 128.9
C9 C8 H12A 128.9
N6 C9 C8 111.3(5)
N6 C9 C15 120.5(5)
C8 C9 C15 128.1(5)
F13 C14 F14 110.5(6)
F13 C14 F15 105.9(6)
F14 C14 F15 102.0(6)
F13 C14 C7 114.8(5)
F14 C14 C7 111.5(5)
F15 C14 C7 111.3(6)
F18 C15 F16 108.7(6)
F18 C15 F17 105.3(5)
F16 C15 F17 106.8(6)
F18 C15 C9 112.9(6)
F16 C15 C9 111.3(5)
F17 C15 C9 111.3(6)
C25 Fe1 C23 68.6(3)
C25 Fe1 C19 123.2(2)
C23 Fe1 C19 121.8(3)
C25 Fe1 C24 40.5(2)
C23 Fe1 C24 41.0(3)
C19 Fe1 C24 107.1(2)
C25 Fe1 C20 106.2(2)
C23 Fe1 C20 156.8(3)
C19 Fe1 C20 40.8(2)
C24 Fe1 C20 120.5(3)
C25 Fe1 C22 68.7(2)
C23 Fe1 C22 40.8(3)
C19 Fe1 C22 157.8(3)
C24 Fe1 C22 68.7(3)
C20 Fe1 C22 160.4(3)
C25 Fe1 C16 120.1(3)
C23 Fe1 C16 162.0(3)
C19 Fe1 C16 68.4(2)
C24 Fe1 C16 155.3(3)
C20 Fe1 C16 40.3(2)
C22 Fe1 C16 124.6(3)
C25 Fe1 C18 160.5(3)
C23 Fe1 C18 108.4(3)
C19 Fe1 C18 40.8(2)
C24 Fe1 C18 124.7(3)
C20 Fe1 C18 68.6(2)
C22 Fe1 C18 122.4(2)
C16 Fe1 C18 68.8(2)
C25 Fe1 C21 41.1(2)
C23 Fe1 C21 68.6(2)
C19 Fe1 C21 160.2(2)
C24 Fe1 C21 68.6(2)
C20 Fe1 C21 123.3(3)
C22 Fe1 C21 40.6(2)
C16 Fe1 C21 106.8(2)
C18 Fe1 C21 157.4(2)
C25 Fe1 C17 156.4(3)
C23 Fe1 C17 125.6(3)
C19 Fe1 C17 68.3(2)
C24 Fe1 C17 162.3(3)
C20 Fe1 C17 68.1(2)
C22 Fe1 C17 108.6(2)
C16 Fe1 C17 40.8(2)
C18 Fe1 C17 40.8(2)
C21 Fe1 C17 121.5(2)
C20 C16 C17 107.9(5)
C20 C16 Fe1 69.7(3)
C17 C16 Fe1 70.0(3)
C20 C16 H16A 126.0
C17 C16 H16A 126.0
Fe1 C16 H16A 126.0
C16 C17 C18 108.0(5)
C16 C17 Fe1 69.2(3)
C18 C17 Fe1 69.3(3)
C16 C17 H17A 126.0
C18 C17 H17A 126.0
Fe1 C17 H17A 126.0
C19 C18 C17 107.4(5)
C19 C18 Fe1 69.3(3)
C17 C18 Fe1 69.9(3)
C19 C18 H18A 126.3
C17 C18 H18A 126.3
Fe1 C18 H18A 126.3
C20 C19 C18 108.2(5)
C20 C19 Fe1 69.8(3)
C18 C19 Fe1 69.9(3)
C20 C19 H19A 125.9
C18 C19 H19A 125.9
Fe1 C19 H19A 125.9
C16 C20 C19 108.5(5)
C16 C20 Fe1 69.9(3)
C19 C20 Fe1 69.5(3)
C16 C20 H20A 125.8
C19 C20 H20A 125.8
Fe1 C20 H20A 125.8
C22 C21 C25 107.6(6)
C22 C21 Fe1 69.6(3)
C25 C21 Fe1 69.0(3)
C22 C21 H21A 126.2
C25 C21 H21A 126.2
Fe1 C21 H21A 126.2
C21 C22 C23 108.2(6)
C21 C22 Fe1 69.9(3)
C23 C22 Fe1 69.3(4)
C21 C22 H22A 125.9
C23 C22 H22A 125.9
Fe1 C22 H22A 125.9
C22 C23 C24 108.0(5)
C22 C23 Fe1 69.9(3)
C24 C23 Fe1 69.7(4)
C22 C23 H23A 126.0
C24 C23 H23A 126.0
Fe1 C23 H23A 126.0
C25 C24 C23 107.9(6)
C25 C24 Fe1 69.5(3)
C23 C24 Fe1 69.3(3)
C25 C24 H24A 126.0
C23 C24 H24A 126.0
Fe1 C24 H24A 126.0
C24 C25 C21 108.3(6)
C24 C25 Fe1 70.0(3)
C21 C25 Fe1 69.9(3)
C24 C25 H25A 125.9
C21 C25 H25A 125.9
Fe1 C25 H25A 125.9

loop_
_geom_bond_atom_site_label_1
_geom_bond_atom_site_label_2
_geom_bond_distance
Ag2 N2 2.093(5)
Ag2 N3 2.094(5)
Ag3 N5 2.113(5)
Ag3 N4 2.118(5)
Ag1 N6 2.093(5)
Ag1 N1 2.098(5)
F1 C11 1.305(11)
F2 C11 1.260(14)
F3 C11 1.355(15)
F1' C11 1.24(2)
F2' C11 1.327(16)
F3' C11 1.388(17)
F4 C10 1.324(8)
F5 C10 1.326(8)
F6 C10 1.324(8)
F7 C12 1.327(7)
F8 C12 1.329(7)
F9 C12 1.331(7)
F10 C13 1.338(7)
F11 C13 1.346(8)
F12 C13 1.290(8)
F13 C14 1.294(8)
F14 C14 1.305(8)
F15 C14 1.345(8)
F16 C15 1.322(7)
F17 C15 1.334(8)
F18 C15 1.305(8)
N1 C1 1.342(7)
N1 N2 1.362(6)
N2 C3 1.331(7)
N3 C4 1.333(7)
N3 N4 1.356(6)
N4 C6 1.334(7)
N5 C7 1.346(7)
N5 N6 1.365(6)
N6 C9 1.326(7)
C3 C2 1.383(8)
C3 C11 1.488(8)
C2 C1 1.356(8)
C2 H2A 0.9500
C1 C10 1.484(9)
C6 C5 1.404(8)
C6 C13 1.484(9)
C5 C4 1.368(8)
C5 H7A 0.9500
C4 C12 1.493(8)
C7 C8 1.372(8)
C7 C14 1.490(8)
C8 C9 1.400(8)
C8 H12A 0.9500
C9 C15 1.488(8)
Fe1 C25 2.035(6)
Fe1 C23 2.036(6)
Fe1 C19 2.038(6)
Fe1 C24 2.042(6)
Fe1 C20 2.042(6)
Fe1 C22 2.043(6)
Fe1 C16 2.045(6)
Fe1 C18 2.046(6)
Fe1 C21 2.047(6)
Fe1 C17 2.055(6)
C16 C20 1.408(8)
C16 C17 1.428(8)
C16 H16A 1.0000
C17 C18 1.428(9)
C17 H17A 1.0000
C18 C19 1.422(8)
C18 H18A 1.0000
C19 C20 1.421(8)
C19 H19A 1.0000
C20 H20A 1.0000
C21 C22 1.418(9)
C21 C25 1.434(8)
C21 H21A 1.0000
C22 C23 1.422(9)
C22 H22A 1.0000
C23 C24 1.428(9)
C23 H23A 1.0000
C24 C25 1.411(9)
C24 H24A 1.0000
C25 H25A 1.0000
